data_7227412
loop_
_publ_author_name
'Bullock, Samantha J.'
'Davidson, Francesca S.'
'Faulkner, Robert A.'
'Parkes, Gareth M. B.'
'Rice, Craig R.'
'Towns-Andrews, Liz'

_publ_section_title
;
 Control of metallo-supramolecular assemblies via steric, hydrogen bonding
 and argentophilic interactions; formation of a 3-dimensional polymer of
 circular helicates
;
_journal_issue 9
_journal_name_full CrystEngComm
_journal_page_first 1273
_journal_paper_doi 10.1039/C6CE02589G
_journal_volume 19
_journal_year 2017
_chemical_formula_moiety '0.17(C864 H648 Ag36 N144 O36 S72), 5(B1 F4)'
_chemical_formula_sum 'C144 H108 Ag6 B5 F20 N24 O6 S12'
_chemical_formula_weight 3736.71
_space_group_crystal_system trigonal
_space_group_IT_number 167
_space_group_name_Hall '-R 3 2"c'
_space_group_name_H-M_alt 'R -3 c'
_symmetry_Int_Tables_number 167
_symmetry_space_group_name_Hall '-R 3 2"c'
_symmetry_space_group_name_H-M 'R -3 c :H'
_audit_creation_date 2016-06-30
_audit_creation_method
;
Olex2 1.2
(compiled 2016.02.19 svn.r3266 for OlexSys, GUI svn.r5155)
;
_audit_update_record
;
2016-09-27 deposited with the CCDC.
2017-01-09 downloaded from the CCDC.
;
_cell_angle_alpha 90
_cell_angle_beta 90
_cell_angle_gamma 120
_cell_formula_units_Z 6
_cell_length_a 26.0470(11)
_cell_length_b 26.0470(11)
_cell_length_c 41.751(2)
_cell_measurement_reflns_used 9859
_cell_measurement_temperature 150(2)
_cell_measurement_theta_max 29.79
_cell_measurement_theta_min 2.44
_cell_volume 24530.9(19)
_computing_molecular_graphics 'Olex2 (Dolomanov et al., 2009)'
_computing_publication_material 'Olex2 (Dolomanov et al., 2009)'
_computing_structure_refinement 'olex2.refine (Bourhis et al., 2015)'
_diffrn_ambient_temperature 150.0
_diffrn_measured_fraction_theta_full 0.9947
_diffrn_measured_fraction_theta_max 0.9947
_diffrn_measurement_device_type 'Bruker APEX-II CCD'
_diffrn_measurement_method '\f and \w scans'
_diffrn_radiation_type 'Mo K\a'
_diffrn_radiation_wavelength 0.71073
_diffrn_reflns_av_R_equivalents 0.0510
_diffrn_reflns_av_unetI/netI 0.0572
_diffrn_reflns_limit_h_max 28
_diffrn_reflns_limit_h_min -36
_diffrn_reflns_limit_k_max 37
_diffrn_reflns_limit_k_min -35
_diffrn_reflns_limit_l_max 59
_diffrn_reflns_limit_l_min -30
_diffrn_reflns_number 41376
_diffrn_reflns_theta_full 30.5243
_diffrn_reflns_theta_max 30.52
_diffrn_reflns_theta_min 2.14
_diffrn_standards_number 0
_exptl_absorpt_coefficient_mu 0.939
_exptl_absorpt_correction_type none
_exptl_crystal_colour yellow
_exptl_crystal_colour_primary yellow
_exptl_crystal_density_diffrn 1.5175
_exptl_crystal_description block
_exptl_crystal_F_000 11184.3315
_exptl_crystal_size_max 0.15
_exptl_crystal_size_mid 0.1
_exptl_crystal_size_min 0.1
_refine_diff_density_max 2.3014
_refine_diff_density_min -0.7602
_refine_diff_density_rms 0.1926
_refine_ls_d_res_high 0.6997
_refine_ls_d_res_low 9.5092
_refine_ls_goodness_of_fit_ref 1.0586
_refine_ls_hydrogen_treatment mixed
_refine_ls_matrix_type full
_refine_ls_number_constraints 32
_refine_ls_number_parameters 350
_refine_ls_number_reflns 8300
_refine_ls_number_restraints 41
_refine_ls_restrained_S_all 1.0559
_refine_ls_R_factor_all 0.0983
_refine_ls_R_factor_gt 0.0547
_refine_ls_shift/su_max 0.0003
_refine_ls_shift/su_mean 0.0000
_refine_ls_structure_factor_coef Fsqd
_refine_ls_weighting_details 'w=1/[\s^2^(Fo^2^)+(0.0978P)^2^] where P=(Fo^2^+2Fc^2^)/3'
_refine_ls_weighting_scheme calc
_refine_ls_wR_factor_gt 0.1432
_refine_ls_wR_factor_ref 0.1697
_reflns_Friedel_coverage 0.0
_reflns_limit_h_max 32
_reflns_limit_h_min 0
_reflns_limit_k_max 18
_reflns_limit_k_min 0
_reflns_limit_l_max 59
_reflns_limit_l_min -59
_reflns_number_gt 5226
_reflns_number_total 8300
_reflns_threshold_expression I>=2u(I)
_cod_data_source_file c6ce02589g2.cif
_cod_data_source_block mo_Frankie_MOF_dry1W_0m_a
_cod_depositor_comments 'Adding full bibliography for 7227411--7227413.cif.'
_cod_database_code 7227412
_olex2_refinement_description
;
1. Fixed Uiso
 At 1.2 times of:
  All C(H) groups
 At 1.5 times of:
  All C(H,H,H) groups
2. Restrained distances
 F3-F4 \\sim F3-F5 \\sim F3-F6 \\sim F4-F5 \\sim F4-F6 \\sim F5-F6
 with sigma of 0.005
 B1-F1 \\sim B2-F3 \\sim B2-F4 \\sim B2-F5 \\sim B2-F6
 with sigma of 0.005
3. Rigid bond restraints
 F1, F3, F4, F5, F6
 with sigma for 1-2 distances of 0.003 and sigma for 1-3 distances of 0.06
 C20, C15
 with sigma for 1-2 distances of 0.003 and sigma for 1-3 distances of 0.006
4. Uiso/Uaniso restraints and constraints
F1 \\sim F3 \\sim F4 \\sim F5 \\sim F6: within 2A with sigma of 0.003 and sigma
for terminal atoms of 0.06
C20 \\sim C15: within 2A with sigma of 0.003 and sigma for terminal atoms of
0.006
Uanis(B2) \\sim Ueq, Uanis(F3) \\sim Ueq, Uanis(F4) \\sim Ueq, Uanis(F5) \\sim
Ueq, Uanis(F6) \\sim Ueq: with sigma of 0.01 and sigma for terminal atoms of
0.02
5. Others
 Fixed Sof: F3(0.5) F4(0.5) F5(0.5) F6(0.5) B2(0.5)
6.a Aromatic/amide H refined with riding coordinates:
 C1(H1), C2(H2), C3(H3), C4(H4), C7(H7), C12(H12), C14(H14), C18(H18),
 C21(H21), C22(H22), C23(H23), C24(H24)
6.b Idealised Me refined as rotating group:
 C15(H15a,H15b,H15c), C16(H16a,H16b,H16c)
;
_olex2_submission_special_instructions 'No special instructions were received'

loop_
_space_group_symop_id
_space_group_symop_operation_xyz
1 x,y,z
2 -y,x-y,z
3 -x+y,-x,z
4 x-y,-y,-z+1/2
5 -x,-x+y,-z+1/2
6 y,x,-z+1/2
7 -x,-y,-z
8 y,-x+y,-z
9 x-y,x,-z
10 -x+y,y,z-1/2
11 x,x-y,z-1/2
12 -y,-x,z-1/2
13 x+1/3,y+2/3,z+2/3
14 -y+1/3,x-y+2/3,z+2/3
15 -x+y+1/3,-x+2/3,z+2/3
16 x-y+1/3,-y+2/3,-z+7/6
17 -x+1/3,-x+y+2/3,-z+7/6
18 y+1/3,x+2/3,-z+7/6
19 -x+1/3,-y+2/3,-z+2/3
20 y+1/3,-x+y+2/3,-z+2/3
21 x-y+1/3,x+2/3,-z+2/3
22 -x+y+1/3,y+2/3,z+1/6
23 x+1/3,x-y+2/3,z+1/6
24 -y+1/3,-x+2/3,z+1/6
25 x+2/3,y+1/3,z+1/3
26 -y+2/3,x-y+1/3,z+1/3
27 -x+y+2/3,-x+1/3,z+1/3
28 x-y+2/3,-y+1/3,-z+5/6
29 -x+2/3,-x+y+1/3,-z+5/6
30 y+2/3,x+1/3,-z+5/6
31 -x+2/3,-y+1/3,-z+1/3
32 y+2/3,-x+y+1/3,-z+1/3
33 x-y+2/3,x+1/3,-z+1/3
34 -x+y+2/3,y+1/3,z-1/6
35 x+2/3,x-y+1/3,z-1/6
36 -y+2/3,-x+1/3,z-1/6

loop_
_atom_site_label
_atom_site_type_symbol
_atom_site_fract_x
_atom_site_fract_y
_atom_site_fract_z
_atom_site_U_iso_or_equiv
_atom_site_adp_type
_atom_site_occupancy
_atom_site_site_symmetry_order
_atom_site_refinement_flags_posn
_atom_site_refinement_flags_adp
_atom_site_refinement_flags_occupancy
Ag1 Ag 0.839445(13) 0.656486(12) 0.379644(7) 0.03615(11) Uani 1.000000 1 . . .
F1 F 0.666666666667 0.333333333333 0.40669(15) 0.0834(15) Uani 1.000000 3 DS TU P
F2 F 0.72298(12) 0.37259(13) 0.44925(9) 0.0881(10) Uani 1.000000 1 . . .
F3 F 0.6344(3) 0.76737(19) 0.38232(14) 0.098(2) Uani 0.500000 1 D U .
F4 F 0.6135(4) 0.8171(3) 0.34634(15) 0.145(4) Uani 0.500000 1 D U .
F5 F 0.6331(3) 0.8487(2) 0.39648(12) 0.096(2) Uani 0.500000 1 D U .
F6 F 0.7047(3) 0.8560(3) 0.3655(2) 0.140(3) Uani 0.500000 1 D U .
N1 N 0.42119(14) 0.49820(14) 0.28476(7) 0.0422(7) Uani 1.000000 1 . . .
N2 N 0.52355(14) 0.59059(14) 0.30931(7) 0.0386(7) Uani 1.000000 1 . . .
N3 N 0.74974(12) 0.56751(12) 0.36570(7) 0.0335(6) Uani 1.000000 1 . . .
N4 N 0.84894(12) 0.57531(12) 0.39511(6) 0.0326(6) Uani 1.000000 1 . . .
O1 O 0.58510(12) 0.55216(12) 0.35191(6) 0.0481(7) Uani 1.000000 1 . . .
S1 S 0.48366(7) 0.65946(6) 0.32306(3) 0.0717(4) Uani 1.000000 1 . . .
S2 S 0.68163(4) 0.45695(4) 0.37349(3) 0.0547(3) Uani 1.000000 1 . . .
B1 B 0.666666666667 0.333333333333 0.43907(18) 0.055(2) Uani 1.000000 3 DS T P
B2 B 0.6470(3) 0.8228(3) 0.37317(15) 0.060(3) Uani 0.500000 1 D U .
C1 C 0.37021(19) 0.4503(2) 0.27716(10) 0.0532(10) Uani 1.000000 1 . . .
H1 H 0.37117(19) 0.4175(2) 0.26786(10) 0.0638(13) Uiso 1.000000 1 R . .
C2 C 0.3154(2) 0.4461(2) 0.28226(11) 0.0684(13) Uani 1.000000 1 . . .
H2 H 0.2798(2) 0.4105(2) 0.27721(11) 0.0821(16) Uiso 1.000000 1 R . .
C3 C 0.3132(2) 0.4933(3) 0.29454(14) 0.0821(16) Uani 1.000000 1 . . .
H3 H 0.2763(2) 0.4916(3) 0.29782(14) 0.0985(19) Uiso 1.000000 1 R . .
C4 C 0.3659(2) 0.5439(3) 0.30215(12) 0.0749(15) Uani 1.000000 1 . . .
H4 H 0.3657(2) 0.5779(3) 0.31034(12) 0.0899(18) Uiso 1.000000 1 R . .
C5 C 0.41855(19) 0.5445(2) 0.29771(9) 0.0478(9) Uani 1.000000 1 . . .
C6 C 0.47497(18) 0.59399(18) 0.30864(9) 0.0447(9) Uani 1.000000 1 . . .
C7 C 0.5554(2) 0.6827(2) 0.33041(11) 0.0655(13) Uani 1.000000 1 . . .
H7 H 0.5823(2) 0.7201(2) 0.33957(11) 0.0786(15) Uiso 1.000000 1 R . .
C8 C 0.57035(19) 0.64125(19) 0.32157(9) 0.0461(9) Uani 1.000000 1 . . .
C9 C 0.62864(18) 0.64573(16) 0.32431(9) 0.0434(9) Uani 1.000000 1 . . .
C10 C 0.63386(17) 0.60079(16) 0.33903(8) 0.0406(8) Uani 1.000000 1 . . .
C11 C 0.68828(17) 0.60278(15) 0.33948(8) 0.0373(8) Uani 1.000000 1 . . .
C12 C 0.73723(17) 0.65127(16) 0.32505(8) 0.0437(9) Uani 1.000000 1 . . .
H12 H 0.77437(17) 0.65265(16) 0.32502(8) 0.0525(11) Uiso 1.000000 1 R . .
C13 C 0.73313(19) 0.69669(16) 0.31099(9) 0.0475(10) Uani 1.000000 1 . . .
C14 C 0.67837(19) 0.69330(17) 0.31114(10) 0.0505(10) Uani 1.000000 1 . . .
H14 H 0.67485(19) 0.72472(17) 0.30188(10) 0.0606(12) Uiso 1.000000 1 R . .
C15 C 0.7861(2) 0.7474(2) 0.29535(12) 0.0694(14) Uani 1.000000 1 . U .
H15a H 0.8222(2) 0.7544(11) 0.3065(6) 0.104(2) Uiso 1.000000 1 GR . .
H15b H 0.7881(9) 0.7377(7) 0.2729(3) 0.104(2) Uiso 1.000000 1 GR . .
H15c H 0.7827(8) 0.7831(4) 0.2965(8) 0.104(2) Uiso 1.000000 1 GR . .
C16 C 0.5642(2) 0.5647(3) 0.38079(12) 0.0766(15) Uani 1.000000 1 . . .
H16a H 0.5974(4) 0.5973(12) 0.3921(5) 0.115(2) Uiso 1.000000 1 GR . .
H16b H 0.5345(14) 0.5760(18) 0.37565(13) 0.115(2) Uiso 1.000000 1 GR . .
H16c H 0.5462(17) 0.5293(6) 0.3944(4) 0.115(2) Uiso 1.000000 1 GR . .
C17 C 0.69528(15) 0.55489(15) 0.35439(8) 0.0360(8) Uani 1.000000 1 . . .
C18 C 0.65375(17) 0.49677(16) 0.35677(10) 0.0471(9) Uani 1.000000 1 . . .
H18 H 0.61384(17) 0.48045(16) 0.34988(10) 0.0565(11) Uiso 1.000000 1 R . .
C19 C 0.74931(15) 0.52050(15) 0.37672(9) 0.0362(8) Uani 1.000000 1 . . .
C20 C 0.80234(15) 0.52181(15) 0.38985(8) 0.0359(8) Uani 1.000000 1 . U .
C21 C 0.80259(19) 0.46956(17) 0.39627(10) 0.0543(11) Uani 1.000000 1 . . .
H21 H 0.76806(19) 0.43207(17) 0.39302(10) 0.0652(13) Uiso 1.000000 1 R . .
C22 C 0.8546(2) 0.47364(19) 0.40755(11) 0.0607(12) Uani 1.000000 1 . . .
H22 H 0.8565(2) 0.43883(19) 0.41208(11) 0.0728(14) Uiso 1.000000 1 R . .
C23 C 0.90357(18) 0.52879(19) 0.41207(9) 0.0483(9) Uani 1.000000 1 . . .
H23 H 0.93998(18) 0.53275(19) 0.41928(9) 0.0579(11) Uiso 1.000000 1 R . .
C24 C 0.89868(16) 0.57827(16) 0.40592(9) 0.0394(8) Uani 1.000000 1 . . .
H24 H 0.93229(16) 0.61627(16) 0.40955(9) 0.0473(10) Uiso 1.000000 1 R . .

loop_
_atom_site_aniso_label
_atom_site_aniso_U_11
_atom_site_aniso_U_22
_atom_site_aniso_U_33
_atom_site_aniso_U_12
_atom_site_aniso_U_13
_atom_site_aniso_U_23
Ag1 0.03587(18) 0.02520(16) 0.04423(18) 0.01289(12) -0.00303(11) -0.00127(10)
F1 0.073(2) 0.073(2) 0.103(4) 0.0367(11) -0.000000 0.000000
F2 0.0426(16) 0.0599(18) 0.147(3) 0.0146(14) -0.0227(17) -0.0187(18)
F3 0.124(5) 0.044(3) 0.121(5) 0.039(3) -0.077(4) -0.017(3)
F4 0.247(9) 0.078(4) 0.138(6) 0.102(5) -0.122(6) -0.040(4)
F5 0.091(5) 0.060(4) 0.110(5) 0.018(3) -0.042(4) 0.016(3)
F6 0.175(9) 0.080(5) 0.193(9) 0.084(5) -0.028(6) -0.014(5)
N1 0.0426(19) 0.0458(18) 0.0439(17) 0.0263(16) 0.0004(13) 0.0094(14)
N2 0.0472(18) 0.0404(17) 0.0365(15) 0.0281(16) -0.0042(13) 0.0008(13)
N3 0.0313(15) 0.0265(14) 0.0385(15) 0.0112(12) -0.0032(12) -0.0002(11)
N4 0.0312(15) 0.0299(15) 0.0346(14) 0.0138(13) 0.0007(11) 0.0018(11)
O1 0.0406(16) 0.0443(16) 0.0562(17) 0.0188(13) -0.0001(13) 0.0108(12)
S1 0.0877(10) 0.0686(8) 0.0912(9) 0.0634(8) -0.0159(7) -0.0160(7)
S2 0.0357(5) 0.0276(5) 0.0897(8) 0.0074(4) -0.0133(5) 0.0088(5)
B1 0.043(3) 0.043(3) 0.079(6) 0.0215(15) -0.000000 0.000000
B2 0.076(6) 0.045(4) 0.071(6) 0.039(4) 0.005(4) 0.017(4)
C1 0.038(2) 0.058(3) 0.058(2) 0.019(2) -0.0017(19) 0.006(2)
C2 0.043(3) 0.081(4) 0.073(3) 0.025(3) -0.004(2) 0.004(3)
C3 0.048(3) 0.121(5) 0.091(4) 0.053(3) -0.005(3) -0.019(3)
C4 0.065(3) 0.099(4) 0.092(4) 0.064(3) -0.016(3) -0.021(3)
C5 0.049(2) 0.064(3) 0.045(2) 0.040(2) -0.0017(17) 0.0061(18)
C6 0.055(2) 0.051(2) 0.046(2) 0.040(2) -0.0047(17) 0.0020(17)
C7 0.089(4) 0.050(3) 0.069(3) 0.044(3) -0.023(3) -0.016(2)
C8 0.058(3) 0.041(2) 0.046(2) 0.030(2) -0.0131(18) -0.0029(17)
C9 0.052(2) 0.0307(19) 0.044(2) 0.0180(18) -0.0164(17) -0.0059(15)
C10 0.045(2) 0.036(2) 0.0360(18) 0.0160(17) -0.0120(15) -0.0017(15)
C11 0.039(2) 0.0277(17) 0.0375(18) 0.0113(16) -0.0114(15) -0.0017(14)
C12 0.039(2) 0.040(2) 0.0407(19) 0.0113(18) -0.0152(16) -0.0003(16)
C13 0.053(2) 0.033(2) 0.044(2) 0.0122(18) -0.0170(18) 0.0037(15)
C14 0.062(3) 0.036(2) 0.050(2) 0.022(2) -0.0212(19) -0.0011(17)
C15 0.062(3) 0.050(3) 0.070(3) 0.009(2) -0.015(2) 0.019(2)
C16 0.062(3) 0.084(4) 0.075(3) 0.030(3) 0.007(3) 0.017(3)
C17 0.0293(18) 0.0331(18) 0.0398(18) 0.0113(15) -0.0072(14) -0.0002(14)
C18 0.033(2) 0.032(2) 0.067(3) 0.0097(16) -0.0138(17) 0.0022(17)
C19 0.0341(19) 0.0254(17) 0.0446(19) 0.0116(15) -0.0004(15) 0.0026(14)
C20 0.0326(18) 0.0297(18) 0.0434(19) 0.0141(15) -0.0007(14) 0.0057(14)
C21 0.050(3) 0.032(2) 0.079(3) 0.020(2) -0.013(2) 0.0046(19)
C22 0.061(3) 0.044(2) 0.087(3) 0.033(2) -0.016(2) 0.007(2)
C23 0.044(2) 0.060(3) 0.049(2) 0.032(2) -0.0084(17) 0.0017(19)
C24 0.0350(19) 0.037(2) 0.044(2) 0.0164(17) -0.0011(15) 0.0010(15)

loop_
_atom_type_symbol
_atom_type_scat_dispersion_real
_atom_type_scat_dispersion_imag
_atom_type_scat_Cromer_Mann_a1
_atom_type_scat_Cromer_Mann_a2
_atom_type_scat_Cromer_Mann_a3
_atom_type_scat_Cromer_Mann_a4
_atom_type_scat_Cromer_Mann_b1
_atom_type_scat_Cromer_Mann_b2
_atom_type_scat_Cromer_Mann_b3
_atom_type_scat_Cromer_Mann_b4
_atom_type_scat_Cromer_Mann_c
_atom_type_scat_source
_atom_type_scat_dispersion_source
C 0.00347 0.00161 2.31000 1.02000 1.58860 0.86500 20.84390 10.20750 0.56870 51.65120 0.215599998832 'International Tables Volume C Table 6.1.1.4 (pp. 500-502)' 'Henke, Gullikson and Davis, At. Data and Nucl. Data Tables, 1993, 54, 2'
B 0.00141 0.00067 2.05450 1.33260 1.09790 0.70680 23.21850 1.02100 60.34980 0.14030 -0.193200007081 'International Tables Volume C Table 6.1.1.4 (pp. 500-502)' 'Henke, Gullikson and Davis, At. Data and Nucl. Data Tables, 1993, 54, 2'
Ag -0.87744 1.09825 19.28080 16.68850 4.80450 1.04630 0.64460 7.47260 24.66050 99.81560 5.17899990082 'International Tables Volume C Table 6.1.1.4 (pp. 500-502)' 'Henke, Gullikson and Davis, At. Data and Nucl. Data Tables, 1993, 54, 2'
F 0.01794 0.01033 3.53920 2.64120 1.51700 1.02430 10.28250 4.29440 0.26150 26.14760 0.277599990368 'International Tables Volume C Table 6.1.1.4 (pp. 500-502)' 'Henke, Gullikson and Davis, At. Data and Nucl. Data Tables, 1993, 54, 2'
H 0.00000 0.00000 0.49300 0.32291 0.14019 0.04081 10.51090 26.12570 3.14236 57.79970 0.0030380000826 'International Tables Volume C Table 6.1.1.4 (pp. 500-502)' 'Henke, Gullikson and Davis, At. Data and Nucl. Data Tables, 1993, 54, 2'
O 0.01158 0.00611 3.04850 2.28680 1.54630 0.86700 13.27710 5.70110 0.32390 32.90890 0.250800013542 'International Tables Volume C Table 6.1.1.4 (pp. 500-502)' 'Henke, Gullikson and Davis, At. Data and Nucl. Data Tables, 1993, 54, 2'
N 0.00653 0.00323 12.21260 3.13220 2.01250 1.16630 0.00570 9.89330 28.99750 0.58260 -11.5290002823 'International Tables Volume C Table 6.1.1.4 (pp. 500-502)' 'Henke, Gullikson and Davis, At. Data and Nucl. Data Tables, 1993, 54, 2'
S 0.12424 0.12443 6.90530 5.20340 1.43790 1.58630 1.46790 22.21510 0.25360 56.17200 0.866900026798 'International Tables Volume C Table 6.1.1.4 (pp. 500-502)' 'Henke, Gullikson and Davis, At. Data and Nucl. Data Tables, 1993, 54, 2'

loop_
_geom_angle_atom_site_label_1
_geom_angle_atom_site_label_2
_geom_angle_atom_site_label_3
_geom_angle
_geom_angle_site_symmetry_1
_geom_angle_site_symmetry_3
N2 Ag1 N1 71.61(11) 20 20
N3 Ag1 N1 115.07(10) . 20
N3 Ag1 N2 141.97(10) . 20
N4 Ag1 N1 161.67(10) . 20
N4 Ag1 N2 114.42(11) . 20
N4 Ag1 N3 71.69(9) . .
C1 N1 Ag1 126.7(3) . 21_545
C5 N1 Ag1 114.9(3) . 21_545
C5 N1 C1 117.4(4) . .
C6 N2 Ag1 115.7(3) . 21_545
C8 N2 Ag1 132.7(2) . 21_545
C8 N2 C6 111.5(3) . .
C17 N3 Ag1 135.0(2) . .
C19 N3 Ag1 111.6(2) . .
C19 N3 C17 112.0(3) . .
C20 N4 Ag1 116.6(2) . .
C24 N4 Ag1 125.3(2) . .
C24 N4 C20 117.8(3) . .
C16 O1 C10 113.7(3) . .
C7 S1 C6 89.6(2) . .
C19 S2 C18 89.41(18) . .
F2 B1 F1 108.1(3) . .
F2 B1 F1 108.1(3) 2_655 .
F2 B1 F1 108.1(3) 3_665 .
F2 B1 F2 110.8(3) 3_665 .
F2 B1 F2 110.8(3) 3_665 2_655
F2 B1 F2 110.8(3) 2_655 .
F4 B2 F3 108.0(4) . .
F5 B2 F3 110.4(5) . .
F5 B2 F4 109.2(5) . .
F6 B2 F3 110.2(5) . .
F6 B2 F4 108.6(5) . .
F6 B2 F5 110.3(5) . .
H1 C1 N1 118.6(3) . .
C2 C1 N1 122.7(5) . .
C2 C1 H1 118.6(3) . .
H2 C2 C1 120.3(3) . .
C3 C2 C1 119.5(5) . .
C3 C2 H2 120.3(3) . .
H3 C3 C2 120.7(3) . .
C4 C3 C2 118.7(5) . .
C4 C3 H3 120.7(3) . .
H4 C4 C3 120.4(3) . .
C5 C4 C3 119.1(5) . .
C5 C4 H4 120.4(3) . .
C4 C5 N1 122.5(4) . .
C6 C5 N1 115.7(3) . .
C6 C5 C4 121.7(4) . .
S1 C6 N2 114.1(3) . .
C5 C6 N2 121.7(3) . .
C5 C6 S1 124.2(3) . .
H7 C7 S1 124.15(15) . .
C8 C7 S1 111.7(4) . .
C8 C7 H7 124.1(3) . .
C7 C8 N2 113.2(4) . .
C9 C8 N2 119.5(3) . .
C9 C8 C7 127.4(4) . .
C10 C9 C8 120.1(4) . .
C14 C9 C8 120.6(3) . .
C14 C9 C10 119.3(4) . .
C9 C10 O1 121.0(4) . .
C11 C10 O1 118.8(3) . .
C11 C10 C9 120.1(4) . .
C12 C11 C10 118.5(3) . .
C17 C11 C10 121.7(3) . .
C17 C11 C12 119.9(3) . .
H12 C12 C11 118.9(2) . .
C13 C12 C11 122.1(4) . .
C13 C12 H12 118.9(2) . .
C14 C13 C12 117.7(4) . .
C15 C13 C12 120.7(4) . .
C15 C13 C14 121.5(4) . .
C13 C14 C9 122.2(4) . .
H14 C14 C9 118.9(2) . .
H14 C14 C13 118.9(2) . .
H15a C15 C13 109.5 . .
H15b C15 C13 109.5 . .
H15b C15 H15a 109.5 . .
H15c C15 C13 109.5 . .
H15c C15 H15a 109.5 . .
H15c C15 H15b 109.5 . .
H16a C16 O1 109.5 . .
H16b C16 O1 109.5 . .
H16b C16 H16a 109.5 . .
H16c C16 O1 109.5 . .
H16c C16 H16a 109.5 . .
H16c C16 H16b 109.5 . .
C11 C17 N3 119.4(3) . .
C18 C17 N3 113.3(3) . .
C18 C17 C11 127.2(3) . .
C17 C18 S2 111.7(3) . .
H18 C18 S2 124.17(13) . .
H18 C18 C17 124.2(2) . .
S2 C19 N3 113.6(3) . .
C20 C19 N3 122.9(3) . .
C20 C19 S2 123.5(3) . .
C19 C20 N4 116.1(3) . .
C21 C20 N4 123.0(3) . .
C21 C20 C19 120.9(3) . .
H21 C21 C20 120.9(2) . .
C22 C21 C20 118.2(4) . .
C22 C21 H21 120.9(2) . .
H22 C22 C21 120.5(2) . .
C23 C22 C21 119.1(4) . .
C23 C22 H22 120.5(2) . .
H23 C23 C22 120.7(2) . .
C24 C23 C22 118.6(4) . .
C24 C23 H23 120.7(2) . .
C23 C24 N4 123.2(3) . .
H24 C24 N4 118.4(2) . .
H24 C24 C23 118.4(2) . .

loop_
_geom_bond_atom_site_label_1
_geom_bond_atom_site_label_2
_geom_bond_distance
_geom_bond_site_symmetry_2
Ag1 Ag1 3.1254(6) 28_565
Ag1 N1 2.383(3) 20
Ag1 N2 2.308(3) 20
Ag1 N3 2.399(3) .
Ag1 N4 2.339(3) .
F1 B1 1.352(5) .
F2 B1 1.370(3) .
F3 B2 1.365(5) .
F4 B2 1.381(5) .
F5 B2 1.334(5) .
F6 B2 1.345(5) .
N1 C1 1.328(5) .
N1 C5 1.355(5) .
N2 C6 1.312(5) .
N2 C8 1.371(5) .
N3 C17 1.370(4) .
N3 C19 1.303(4) .
N4 C20 1.331(4) .
N4 C24 1.337(4) .
O1 C10 1.378(5) .
O1 C16 1.426(5) .
S1 C6 1.713(4) .
S1 C7 1.679(5) .
S2 C18 1.686(4) .
S2 C19 1.717(3) .
C1 H1 0.9500 .
C1 C2 1.393(6) .
C2 H2 0.9500 .
C2 C3 1.359(7) .
C3 H3 0.9500 .
C3 C4 1.383(7) .
C4 H4 0.9500 .
C4 C5 1.377(6) .
C5 C6 1.461(6) .
C7 H7 0.9500 .
C7 C8 1.370(6) .
C8 C9 1.468(6) .
C9 C10 1.388(5) .
C9 C14 1.382(6) .
C10 C11 1.393(6) .
C11 C12 1.405(5) .
C11 C17 1.484(5) .
C12 H12 0.9500 .
C12 C13 1.372(5) .
C13 C14 1.384(6) .
C13 C15 1.501(6) .
C14 H14 0.9500 .
C15 H15a 0.9800 .
C15 H15b 0.9800 .
C15 H15c 0.9800 .
C16 H16a 0.9800 .
C16 H16b 0.9800 .
C16 H16c 0.9800 .
C17 C18 1.354(5) .
C18 H18 0.9500 .
C19 C20 1.470(5) .
C20 C21 1.390(5) .
C21 H21 0.9500 .
C21 C22 1.388(6) .
C22 H22 0.9500 .
C22 C23 1.376(6) .
C23 H23 0.9500 .
C23 C24 1.381(5) .
C24 H24 0.9500 .

loop_
_smtbx_masks_void_nr
_smtbx_masks_void_average_x
_smtbx_masks_void_average_y
_smtbx_masks_void_average_z
_smtbx_masks_void_volume
_smtbx_masks_void_count_electrons
1 0.000 0.000 0.000 24.0 0.0
2 0.000 0.000 0.250 559.2 124.0
3 0.000 0.000 0.500 24.0 0.0
4 0.000 0.000 0.750 559.2 124.8
5 0.333 0.667 0.417 559.2 124.8
6 0.333 0.667 0.917 559.2 124.0
7 0.333 0.667 0.167 24.0 0.0
8 0.333 0.667 0.667 24.0 0.0
9 0.667 0.333 0.083 559.2 124.8
10 0.667 0.333 0.583 559.2 124.0
11 0.667 0.333 0.333 24.0 0.0
12 0.667 0.333 0.833 24.0 0.0

loop_
_restr_equal_distance_atom_site_label_1
_restr_equal_distance_atom_site_label_2
_restr_equal_distance_site_symmetry_2
_restr_equal_distance_class_id
F3 F4 1 1
F3 F5 1 1
F3 F6 1 1
F4 F5 1 1
F4 F6 1 1
F5 F6 1 1
B1 F1 1 2
B2 F3 1 2
B2 F4 1 2
B2 F5 1 2
B2 F6 1 2

loop_
_restr_equal_distance_class_class_id
_restr_equal_distance_class_target_weight_param
_restr_equal_distance_class_average
_restr_equal_distance_class_esd
_restr_equal_distance_class_diff_max
1 0.0050 2.2145 0.0082 0.0166
2 0.0050 1.3554 0.0163 0.0258

loop_
_restr_u_iso_atom_site_label
_restr_u_iso_weight_param
F3 0.0200
F4 0.0200
F5 0.0200
F6 0.0200
B2 0.0100
